data_4308544
loop_
_publ_author_name
'Nancy L. S. Yue'
'Michael C. Jennings'
'Richard J. Puddephatt'

_publ_section_title
;
Disilver(I) Macrocycles: Variation of Cavity Size with Anion Binding
;
_journal_name_full 'Inorganic Chemistry'
_journal_page_first 1125
_journal_page_last 1131
_journal_paper_doi 10.1021/ic048549c
_journal_volume 44
_journal_year 2005
_chemical_formula_sum 'C46 H47 Ag2 Cl4 F12 N8 O5 P2'
_chemical_formula_weight 1439.40
_chemical_name_systematic
; 
 ? 
;
_space_group_IT_number 15
_symmetry_cell_setting monoclinic
_symmetry_space_group_name_Hall '-C 2yc'
_symmetry_space_group_name_H-M 'C 1 2/c 1'
_atom_sites_solution_hydrogens geom
_atom_sites_solution_primary direct
_atom_sites_solution_secondary difmap
_audit_creation_method SHELXL-97
_cell_angle_alpha 90.00
_cell_angle_beta 108.9990(10)
_cell_angle_gamma 90.00
_cell_formula_units_Z 8
_cell_length_a 28.1405(4)
_cell_length_b 21.1149(3)
_cell_length_c 19.6972(3)
_cell_measurement_temperature 150(2)
_cell_volume 11066.2(3)
_computing_cell_refinement 'Nonius DENZO'
_computing_data_collection 'Nonius COLLECT'
_computing_data_reduction 'Nonius DENZO'
_computing_molecular_graphics 'Bruker SHELXTL'
_computing_publication_material 'Bruker SHELXTL'
_computing_structure_refinement 'SHELXL-97 (Sheldrick, 1997)'
_computing_structure_solution 'SHELXS-97 (Sheldrick, 1990)'
_diffrn_ambient_temperature 150(2)
_diffrn_measured_fraction_theta_full 0.998
_diffrn_measured_fraction_theta_max 0.998
_diffrn_measurement_device_type 'Nonius Kappa-CCD'
_diffrn_measurement_method 'phi/omega scans'
_diffrn_radiation_monochromator graphite
_diffrn_radiation_source 'fine-focus sealed tube'
_diffrn_radiation_type MoK\a
_diffrn_radiation_wavelength 0.71073
_diffrn_reflns_av_R_equivalents 0.044
_diffrn_reflns_av_sigmaI/netI 0.0397
_diffrn_reflns_limit_h_max 33
_diffrn_reflns_limit_h_min -33
_diffrn_reflns_limit_k_max 25
_diffrn_reflns_limit_k_min -25
_diffrn_reflns_limit_l_max 23
_diffrn_reflns_limit_l_min -23
_diffrn_reflns_number 58919
_diffrn_reflns_theta_full 25.00
_diffrn_reflns_theta_max 25.00
_diffrn_reflns_theta_min 2.72
_exptl_absorpt_coefficient_mu 1.052
_exptl_absorpt_correction_T_max 0.7296
_exptl_absorpt_correction_T_min 0.5349
_exptl_absorpt_correction_type integration
_exptl_crystal_colour colourless
_exptl_crystal_density_diffrn 1.728
_exptl_crystal_density_method 'not measured'
_exptl_crystal_description prism
_exptl_crystal_F_000 5752
_exptl_crystal_size_max 0.68
_exptl_crystal_size_mid 0.32
_exptl_crystal_size_min 0.32
_refine_diff_density_max 2.008
_refine_diff_density_min -1.716
_refine_diff_density_rms 0.114
_refine_ls_extinction_method none
_refine_ls_goodness_of_fit_ref 1.046
_refine_ls_hydrogen_treatment mixed
_refine_ls_matrix_type full
_refine_ls_number_parameters 782
_refine_ls_number_reflns 9726
_refine_ls_number_restraints 15
_refine_ls_restrained_S_all 1.054
_refine_ls_R_factor_all 0.0969
_refine_ls_R_factor_gt 0.0694
_refine_ls_shift/su_max 0.098
_refine_ls_shift/su_mean 0.005
_refine_ls_structure_factor_coef Fsqd
_refine_ls_weighting_details 'calc w=1/[\s^2^(Fo^2^)+(0.0959P)^2^+95.1945P] where P=(Fo^2^+2Fc^2^)/3'
_refine_ls_weighting_scheme calc
_refine_ls_wR_factor_gt 0.1798
_refine_ls_wR_factor_ref 0.2014
_reflns_number_gt 7021
_reflns_number_total 9726
_reflns_threshold_expression >2sigma(I)
_cod_data_source_file ic048549csi20041015_044205_5.cif
_cod_data_source_block 2e.thf
_cod_depositor_comments
;
The following automatic conversions were performed:
'_symmetry_cell_setting' value 'Monoclinic' changed to 'monoclinic'
according to '/home/saulius/struct/CIF-dictionaries/cif_core.dic'
dictionary named 'cif_core.dic' version 2.4.1 from 2010-06-29.

Automatic conversion script
Id: cif_fix_enum 1527 2010-12-29 10:47:43Z saulius 
;
_cod_database_code 4308544

loop_
_symmetry_equiv_pos_as_xyz
'x, y, z'
'-x, y, -z+1/2'
'x+1/2, y+1/2, z'
'-x+1/2, y+1/2, -z+1/2'
'-x, -y, -z'
'x, -y, z-1/2'
'-x+1/2, -y+1/2, -z'
'x+1/2, -y+1/2, z-1/2'

loop_
_atom_site_label
_atom_site_type_symbol
_atom_site_fract_x
_atom_site_fract_y
_atom_site_fract_z
_atom_site_U_iso_or_equiv
_atom_site_adp_type
_atom_site_occupancy
_atom_site_symmetry_multiplicity
_atom_site_calc_flag
_atom_site_refinement_flags
_atom_site_disorder_assembly
_atom_site_disorder_group
Ag1 Ag 0.22514(3) 0.29448(3) 0.06097(4) 0.0701(2) Uani 1 1 d . . .
Ag2 Ag 0.01687(3) 0.42949(3) 0.05311(3) 0.0663(2) Uani 1 1 d . . .
N11 N 0.1900(2) 0.2081(3) 0.0192(3) 0.0416(13) Uani 1 1 d . . .
C12 C 0.1425(2) 0.2028(3) -0.0264(3) 0.0408(14) Uani 1 1 d . . .
H12A H 0.1250 0.2403 -0.0465 0.049 Uiso 1 1 calc R . .
C13 C 0.1185(2) 0.1458(3) -0.0450(3) 0.0368(14) Uani 1 1 d . . .
H13A H 0.0852 0.1442 -0.0779 0.044 Uiso 1 1 calc R . .
C14 C 0.1433(2) 0.0899(3) -0.0150(3) 0.0377(14) Uani 1 1 d . . .
C15 C 0.1924(3) 0.0949(3) 0.0297(3) 0.0451(16) Uani 1 1 d . . .
H15A H 0.2112 0.0580 0.0495 0.054 Uiso 1 1 calc R . .
C16 C 0.2138(3) 0.1535(4) 0.0451(3) 0.0480(17) Uani 1 1 d . . .
H16A H 0.2476 0.1559 0.0760 0.058 Uiso 1 1 calc R . .
N17 N 0.1195(2) 0.0308(2) -0.0315(3) 0.0477(14) Uani 1 1 d . . .
C18 C 0.1504(3) -0.0259(3) -0.0281(4) 0.063(2) Uani 1 1 d . . .
H18A H 0.1861 -0.0141 -0.0113 0.095 Uiso 1 1 calc R . .
H18B H 0.1419 -0.0449 -0.0759 0.095 Uiso 1 1 calc R . .
H18C H 0.1440 -0.0565 0.0053 0.095 Uiso 1 1 calc R . .
C19 C 0.0673(3) 0.0222(3) -0.0551(3) 0.0474(17) Uani 1 1 d . . .
O20 O 0.0481(2) -0.0212(2) -0.0944(3) 0.0591(14) Uani 1 1 d . . .
N21 N -0.0295(2) 0.3528(3) -0.0024(3) 0.0506(15) Uani 1 1 d . . .
C22 C -0.0136(3) 0.3117(3) -0.0426(3) 0.0465(17) Uani 1 1 d . . .
H22A H 0.0175 0.3199 -0.0501 0.056 Uiso 1 1 calc R . .
C23 C -0.0401(2) 0.2585(3) -0.0734(3) 0.0415(15) Uani 1 1 d . . .
H23A H -0.0275 0.2310 -0.1018 0.050 Uiso 1 1 calc R . .
C24 C -0.0858(2) 0.2454(3) -0.0624(3) 0.0421(15) Uani 1 1 d . . .
C25 C -0.1027(3) 0.2893(3) -0.0230(3) 0.0489(17) Uani 1 1 d . . .
H25A H -0.1343 0.2834 -0.0162 0.059 Uiso 1 1 calc R . .
C26 C -0.0740(3) 0.3406(3) 0.0058(4) 0.0533(18) Uani 1 1 d . . .
H26A H -0.0862 0.3694 0.0332 0.064 Uiso 1 1 calc R . .
N27 N -0.1137(2) 0.1910(3) -0.0906(3) 0.0464(14) Uani 1 1 d . . .
C28 C -0.1682(3) 0.1975(4) -0.1262(4) 0.059(2) Uani 1 1 d . . .
H28A H -0.1828 0.1559 -0.1432 0.088 Uiso 1 1 calc R . .
H28B H -0.1746 0.2264 -0.1672 0.088 Uiso 1 1 calc R . .
H28C H -0.1837 0.2146 -0.0921 0.088 Uiso 1 1 calc R . .
C29 C -0.0936(2) 0.1311(3) -0.0884(3) 0.0424(16) Uani 1 1 d . . .
O30 O -0.11928(18) 0.0879(2) -0.1229(2) 0.0542(13) Uani 1 1 d . . .
N31 N 0.2682(2) 0.3721(3) 0.1179(3) 0.0428(13) Uani 1 1 d . . .
C32 C 0.2529(2) 0.4323(3) 0.1111(3) 0.0416(15) Uani 1 1 d . . .
H32A H 0.2204 0.4416 0.0787 0.050 Uiso 1 1 calc R . .
C33 C 0.2818(2) 0.4817(3) 0.1487(3) 0.0368(13) Uani 1 1 d . . .
H33A H 0.2694 0.5239 0.1421 0.044 Uiso 1 1 calc R . .
C34 C 0.3293(2) 0.4687(3) 0.1965(3) 0.0306(12) Uani 1 1 d . . .
C35 C 0.3459(2) 0.4061(3) 0.2018(3) 0.0370(14) Uani 1 1 d . . .
H35A H 0.3786 0.3954 0.2325 0.044 Uiso 1 1 calc R . .
C36 C 0.3147(3) 0.3603(3) 0.1626(3) 0.0424(15) Uani 1 1 d . . .
H36A H 0.3265 0.3178 0.1671 0.051 Uiso 1 1 calc R . .
N37 N 0.36014(17) 0.5168(2) 0.2375(3) 0.0351(11) Uani 1 1 d . . .
C38 C 0.4139(2) 0.5174(4) 0.2443(4) 0.0550(19) Uani 1 1 d . . .
H38A H 0.4305 0.5531 0.2745 0.083 Uiso 1 1 calc R . .
H38B H 0.4174 0.5218 0.1966 0.083 Uiso 1 1 calc R . .
H38C H 0.4296 0.4777 0.2662 0.083 Uiso 1 1 calc R . .
C39 C 0.3424(2) 0.5655(3) 0.2682(3) 0.0335(13) Uani 1 1 d . . .
O40 O 0.36703(16) 0.6134(2) 0.2897(2) 0.0435(11) Uani 1 1 d . . .
N41 N 0.0556(2) 0.5101(2) 0.1123(3) 0.0421(13) Uani 1 1 d . . .
C42 C 0.0996(2) 0.5302(3) 0.1090(3) 0.0411(15) Uani 1 1 d . . .
H42A H 0.1132 0.5101 0.0763 0.049 Uiso 1 1 calc R . .
C43 C 0.1263(2) 0.5788(3) 0.1508(3) 0.0365(14) Uani 1 1 d . . .
H43A H 0.1572 0.5924 0.1460 0.044 Uiso 1 1 calc R . .
C44 C 0.1078(2) 0.6078(2) 0.1999(3) 0.0298(12) Uani 1 1 d . . .
C45 C 0.0613(2) 0.5872(3) 0.2027(3) 0.0392(14) Uani 1 1 d . . .
H45A H 0.0469 0.6063 0.2351 0.047 Uiso 1 1 calc R . .
C46 C 0.0366(2) 0.5394(3) 0.1585(3) 0.0423(15) Uani 1 1 d . . .
H46A H 0.0048 0.5262 0.1604 0.051 Uiso 1 1 calc R . .
N47 N 0.13316(17) 0.6578(2) 0.2442(2) 0.0315(11) Uani 1 1 d . . .
C48 C 0.1034(2) 0.7119(3) 0.2557(3) 0.0397(15) Uani 1 1 d . . .
H48A H 0.1259 0.7428 0.2877 0.060 Uiso 1 1 calc R . .
H48B H 0.0789 0.6969 0.2777 0.060 Uiso 1 1 calc R . .
H48C H 0.0858 0.7321 0.2096 0.060 Uiso 1 1 calc R . .
C49 C 0.1842(2) 0.6617(3) 0.2768(3) 0.0320(13) Uani 1 1 d . . .
O50 O 0.20364(15) 0.71162(18) 0.3036(2) 0.0397(10) Uani 1 1 d . . .
C51 C 0.0370(3) 0.0652(3) -0.0257(3) 0.0415(15) Uani 1 1 d . . .
C52 C -0.0115(3) 0.0793(3) -0.0663(3) 0.0436(16) Uani 1 1 d . . .
H52A H -0.0251 0.0614 -0.1128 0.052 Uiso 1 1 calc R . .
C53 C -0.0412(3) 0.1192(3) -0.0408(3) 0.0421(16) Uani 1 1 d . . .
C54 C -0.0224(3) 0.1418(3) 0.0294(3) 0.0413(15) Uani 1 1 d . . .
H54A H -0.0426 0.1686 0.0476 0.050 Uiso 1 1 calc R . .
C55 C 0.0250(3) 0.1256(3) 0.0722(3) 0.0465(17) Uani 1 1 d . . .
H55A H 0.0372 0.1401 0.1204 0.056 Uiso 1 1 calc R . .
C56 C 0.0555(3) 0.0879(3) 0.0456(3) 0.0467(17) Uani 1 1 d . . .
H56A H 0.0886 0.0775 0.0752 0.056 Uiso 1 1 calc R . .
C61 C 0.2927(2) 0.5567(3) 0.2809(3) 0.0304(12) Uani 1 1 d . . .
C62 C 0.2613(2) 0.6090(3) 0.2722(3) 0.0308(12) Uani 1 1 d . . .
H62A H 0.2713 0.6487 0.2585 0.037 Uiso 1 1 calc R . .
C63 C 0.2154(2) 0.6033(3) 0.2834(3) 0.0301(12) Uani 1 1 d . . .
C64 C 0.2019(2) 0.5464(3) 0.3070(3) 0.0334(13) Uani 1 1 d . . .
H64A H 0.1704 0.5424 0.3147 0.040 Uiso 1 1 calc R . .
C65 C 0.2345(2) 0.4951(3) 0.3195(3) 0.0341(13) Uani 1 1 d . . .
H65A H 0.2259 0.4566 0.3374 0.041 Uiso 1 1 calc R . .
C66 C 0.2799(2) 0.4999(3) 0.3058(3) 0.0323(13) Uani 1 1 d . . .
H66A H 0.3019 0.4646 0.3134 0.039 Uiso 1 1 calc R . .
P70 P 0.0000 0.16110(9) 0.7500 0.0243(4) Uani 1 2 d S . .
F71 F 0.02803(14) 0.21450(16) 0.80629(19) 0.0452(9) Uani 1 1 d . . .
F72 F 0.02845(13) 0.10746(16) 0.80545(17) 0.0383(8) Uani 1 1 d . . .
F73 F 0.04475(12) 0.16101(15) 0.71600(17) 0.0342(7) Uani 1 1 d . . .
P80 P 0.11530(7) 0.40734(9) -0.05981(9) 0.0466(4) Uani 1 1 d . . .
F81 F 0.1265(4) 0.3775(5) 0.0146(4) 0.181(4) Uani 1 1 d . . .
F82 F 0.1492(3) 0.4665(4) -0.0245(5) 0.148(3) Uani 1 1 d . . .
F83 F 0.1023(3) 0.4461(4) -0.1304(3) 0.135(3) Uani 1 1 d . . .
F84 F 0.0770(3) 0.3591(5) -0.1049(5) 0.174(4) Uani 1 1 d . . .
F85 F 0.0697(2) 0.4403(4) -0.0412(3) 0.115(2) Uani 1 1 d . . .
F86 F 0.1607(2) 0.3734(3) -0.0715(3) 0.0940(17) Uani 1 1 d . . .
P90 P 0.2610(3) 0.6675(3) 0.0597(5) 0.109(2) Uani 0.50 1 d PD A 1
F91 F 0.2719(10) 0.7277(8) 0.1136(12) 0.211(11) Uani 0.50 1 d PD A 1
F92 F 0.2979(7) 0.6885(11) 0.0200(10) 0.194(10) Uani 0.50 1 d PD A 1
F93 F 0.3024(6) 0.6333(8) 0.1170(8) 0.140(6) Uani 0.50 1 d PD A 1
F94 F 0.2166(5) 0.7064(6) 0.0024(7) 0.103(4) Uani 0.50 1 d PD A 1
F95 F 0.2394(13) 0.6173(9) -0.0044(12) 0.216(15) Uani 0.50 1 d PD A 1
F96 F 0.2177(10) 0.6268(13) 0.0795(18) 0.45(5) Uani 0.50 1 d PD A 1
C100 C 0.2290(6) 0.6461(8) 0.0050(8) 0.072(8) Uani 0.50 1 d PD B 2
H10A H 0.2096 0.6825 -0.0218 0.087 Uiso 0.50 1 calc PR B 2
H10B H 0.2625 0.6470 -0.0014 0.087 Uiso 0.50 1 calc PR B 2
Cl11 Cl 0.2373(5) 0.6567(4) 0.0968(5) 0.139(4) Uani 0.50 1 d PD B 2
Cl12 Cl 0.2017(7) 0.5839(6) -0.0296(6) 0.221(7) Uani 0.50 1 d PD B 2
C200 C 0.4388(7) 0.6699(10) 0.1927(9) 0.125(11) Uani 0.50 1 d PD C 1
H20A H 0.4380 0.6356 0.1581 0.150 Uiso 0.50 1 calc PR C 1
H20B H 0.4181 0.6554 0.2219 0.150 Uiso 0.50 1 calc PR C 1
Cl21 Cl 0.4094(8) 0.7308(7) 0.1455(6) 0.217(8) Uani 0.50 1 d PD C 1
Cl22 Cl 0.5000 0.6751(4) 0.2500 0.179(3) Uani 1 2 d SD . 1
C300 C 0.3510(10) 0.7230(11) 0.1524(16) 0.156(13) Uani 0.50 1 d PD D 2
H30A H 0.3524 0.7054 0.1996 0.187 Uiso 0.50 1 calc PR D 2
H30B H 0.3170 0.7401 0.1274 0.187 Uiso 0.50 1 calc PR D 2
Cl31 Cl 0.3690(4) 0.6696(5) 0.1016(6) 0.181(4) Uani 0.50 1 d PD D 2
Cl32 Cl 0.3971(8) 0.7781(8) 0.1599(5) 0.268(10) Uani 0.50 1 d PD D 2
C400 C 0.0000 0.6286(6) -0.2500 0.105(5) Uani 1 2 d SD . .
Cl41 Cl 0.04713(13) 0.58101(13) -0.18975(15) 0.0988(9) Uani 1 1 d D . .
O501 O 0.0813(3) 0.3500(4) 0.1568(4) 0.106(2) Uani 1 1 d . . .
C502 C 0.1315(5) 0.3745(6) 0.1929(8) 0.126(5) Uani 1 1 d . . .
H50A H 0.1332 0.3940 0.2393 0.151 Uiso 1 1 calc R . .
H50B H 0.1403 0.4069 0.1627 0.151 Uiso 1 1 calc R . .
C503 C 0.1706(7) 0.3134(10) 0.2060(12) 0.198(11) Uani 1 1 d . . .
H50C H 0.1994 0.3217 0.1890 0.238 Uiso 1 1 calc R . .
H50D H 0.1828 0.2993 0.2568 0.238 Uiso 1 1 calc R . .
C504 C 0.1356(11) 0.2712(8) 0.1613(18) 0.278(19) Uani 1 1 d . . .
H50E H 0.1408 0.2292 0.1850 0.334 Uiso 1 1 calc R . .
H50F H 0.1436 0.2667 0.1162 0.334 Uiso 1 1 calc R . .
C505 C 0.0814(7) 0.2869(5) 0.1420(6) 0.128(6) Uani 1 1 d . . .
H50G H 0.0635 0.2786 0.0905 0.153 Uiso 1 1 calc R . .
H50H H 0.0653 0.2621 0.1712 0.153 Uiso 1 1 calc R . .

loop_
_atom_site_aniso_label
_atom_site_aniso_U_11
_atom_site_aniso_U_22
_atom_site_aniso_U_33
_atom_site_aniso_U_23
_atom_site_aniso_U_13
_atom_site_aniso_U_12
Ag1 0.0740(5) 0.0727(4) 0.0770(4) -0.0401(3) 0.0430(4) -0.0426(3)
Ag2 0.0762(5) 0.0462(3) 0.0570(4) -0.0074(2) -0.0050(3) -0.0219(3)
N11 0.042(3) 0.051(3) 0.033(3) -0.008(2) 0.014(2) -0.015(3)
C12 0.040(4) 0.040(3) 0.043(3) 0.002(3) 0.015(3) -0.006(3)
C13 0.036(3) 0.038(3) 0.032(3) 0.004(2) 0.006(3) -0.009(3)
C14 0.051(4) 0.036(3) 0.028(3) 0.005(2) 0.016(3) -0.007(3)
C15 0.041(4) 0.054(4) 0.038(3) 0.016(3) 0.011(3) 0.000(3)
C16 0.040(4) 0.071(5) 0.031(3) 0.005(3) 0.008(3) -0.008(3)
N17 0.060(4) 0.035(3) 0.050(3) 0.007(2) 0.020(3) -0.008(3)
C18 0.084(6) 0.037(4) 0.073(5) 0.009(3) 0.030(4) 0.004(4)
C19 0.065(5) 0.038(4) 0.040(3) 0.010(3) 0.019(3) -0.015(3)
O20 0.082(4) 0.043(3) 0.055(3) -0.004(2) 0.026(3) -0.030(3)
N21 0.055(4) 0.047(3) 0.040(3) 0.000(3) 0.003(3) -0.018(3)
C22 0.050(4) 0.045(4) 0.038(3) 0.005(3) 0.005(3) -0.020(3)
C23 0.044(4) 0.049(4) 0.030(3) 0.002(3) 0.011(3) -0.012(3)
C24 0.042(4) 0.055(4) 0.028(3) -0.001(3) 0.010(3) -0.019(3)
C25 0.045(4) 0.063(4) 0.039(3) -0.001(3) 0.015(3) -0.015(3)
C26 0.060(5) 0.052(4) 0.045(4) -0.003(3) 0.013(3) -0.008(4)
N27 0.037(3) 0.059(4) 0.039(3) -0.004(3) 0.006(2) -0.020(3)
C28 0.038(4) 0.083(5) 0.050(4) -0.006(4) 0.007(3) -0.022(4)
C29 0.043(4) 0.053(4) 0.032(3) 0.002(3) 0.014(3) -0.022(3)
O30 0.051(3) 0.058(3) 0.049(3) -0.006(2) 0.010(2) -0.032(2)
N31 0.045(3) 0.045(3) 0.040(3) -0.013(2) 0.016(3) -0.012(3)
C32 0.028(3) 0.058(4) 0.037(3) -0.009(3) 0.007(3) 0.001(3)
C33 0.034(3) 0.040(3) 0.036(3) -0.005(3) 0.010(3) 0.005(3)
C34 0.025(3) 0.039(3) 0.029(3) -0.007(2) 0.010(2) -0.001(2)
C35 0.034(3) 0.039(3) 0.034(3) -0.002(3) 0.007(3) 0.011(3)
C36 0.055(4) 0.038(3) 0.039(3) -0.002(3) 0.021(3) 0.006(3)
N37 0.022(2) 0.043(3) 0.040(3) -0.014(2) 0.010(2) 0.002(2)
C38 0.024(3) 0.077(5) 0.060(4) -0.031(4) 0.010(3) -0.001(3)
C39 0.030(3) 0.038(3) 0.028(3) -0.006(2) 0.003(2) 0.003(3)
O40 0.031(2) 0.045(3) 0.053(3) -0.018(2) 0.011(2) -0.007(2)
N41 0.039(3) 0.036(3) 0.041(3) 0.000(2) -0.001(2) -0.002(2)
C42 0.041(4) 0.041(3) 0.037(3) -0.008(3) 0.007(3) 0.005(3)
C43 0.036(3) 0.036(3) 0.035(3) -0.005(2) 0.008(3) 0.005(3)
C44 0.029(3) 0.026(3) 0.029(3) -0.001(2) 0.003(2) 0.006(2)
C45 0.034(3) 0.038(3) 0.045(3) 0.001(3) 0.012(3) 0.010(3)
C46 0.029(3) 0.044(4) 0.048(4) 0.006(3) 0.005(3) -0.002(3)
N47 0.028(3) 0.031(2) 0.034(2) -0.0065(19) 0.007(2) 0.008(2)
C48 0.032(3) 0.040(3) 0.043(3) -0.008(3) 0.008(3) 0.019(3)
C49 0.030(3) 0.036(3) 0.031(3) -0.002(2) 0.010(2) 0.006(2)
O50 0.030(2) 0.031(2) 0.051(2) -0.0125(18) 0.0032(19) 0.0021(17)
C51 0.052(4) 0.038(3) 0.036(3) 0.005(3) 0.016(3) -0.020(3)
C52 0.054(4) 0.045(4) 0.031(3) 0.004(3) 0.012(3) -0.026(3)
C53 0.049(4) 0.045(4) 0.032(3) 0.005(3) 0.012(3) -0.027(3)
C54 0.053(4) 0.043(3) 0.030(3) 0.004(3) 0.017(3) -0.018(3)
C55 0.056(4) 0.052(4) 0.028(3) 0.003(3) 0.010(3) -0.020(3)
C56 0.049(4) 0.056(4) 0.034(3) 0.010(3) 0.012(3) -0.017(3)
C61 0.025(3) 0.037(3) 0.027(3) -0.009(2) 0.005(2) 0.005(2)
C62 0.027(3) 0.030(3) 0.031(3) -0.009(2) 0.004(2) 0.001(2)
C63 0.027(3) 0.030(3) 0.029(3) -0.008(2) 0.004(2) 0.007(2)
C64 0.032(3) 0.035(3) 0.032(3) -0.005(2) 0.008(2) 0.003(2)
C65 0.033(3) 0.030(3) 0.040(3) 0.000(2) 0.013(3) 0.006(2)
C66 0.029(3) 0.033(3) 0.032(3) -0.004(2) 0.005(2) 0.008(2)
P70 0.0203(10) 0.0245(9) 0.0283(9) 0.000 0.0079(8) 0.000
F71 0.047(2) 0.044(2) 0.050(2) -0.0186(16) 0.0249(17) -0.0202(17)
F72 0.0375(19) 0.0431(19) 0.0352(17) 0.0136(14) 0.0132(15) 0.0098(15)
F73 0.0288(17) 0.0380(18) 0.0403(18) 0.0018(14) 0.0176(14) 0.0021(14)
P80 0.0390(10) 0.0610(11) 0.0410(9) 0.0024(8) 0.0147(8) -0.0040(8)
F81 0.238(11) 0.217(10) 0.119(6) 0.070(6) 0.098(7) 0.017(8)
F82 0.096(5) 0.140(6) 0.198(8) -0.050(6) 0.035(5) -0.032(5)
F83 0.109(5) 0.216(8) 0.094(4) 0.070(5) 0.051(4) 0.086(5)
F84 0.125(6) 0.203(9) 0.237(10) -0.147(8) 0.117(7) -0.096(6)
F85 0.102(5) 0.154(6) 0.103(4) -0.040(4) 0.054(4) -0.011(4)
F86 0.069(3) 0.108(4) 0.114(4) 0.010(3) 0.042(3) 0.029(3)
P90 0.106(5) 0.079(4) 0.163(7) 0.025(5) 0.073(6) 0.024(4)
F91 0.28(3) 0.122(15) 0.27(3) 0.034(16) 0.14(2) 0.077(17)
F92 0.183(17) 0.29(3) 0.159(14) 0.121(16) 0.130(14) 0.128(18)
F93 0.170(15) 0.136(12) 0.139(12) 0.054(10) 0.085(12) 0.027(11)
F94 0.096(9) 0.098(9) 0.125(10) 0.030(7) 0.049(8) 0.030(7)
F95 0.43(5) 0.097(15) 0.19(2) -0.038(14) 0.20(3) -0.04(2)
F96 0.24(4) 0.37(5) 0.83(10) 0.47(6) 0.30(5) 0.22(4)
C100 0.069(13) 0.106(19) 0.074(13) 0.050(13) 0.068(12) 0.067(14)
Cl11 0.232(11) 0.114(6) 0.120(5) 0.039(4) 0.122(7) 0.029(6)
Cl12 0.355(19) 0.193(12) 0.159(9) -0.045(8) 0.143(11) -0.125(12)
C200 0.17(3) 0.17(2) 0.049(11) 0.028(13) 0.055(14) 0.09(2)
Cl21 0.39(2) 0.172(11) 0.130(8) 0.042(7) 0.140(11) 0.134(14)
Cl22 0.233(8) 0.188(6) 0.165(6) 0.000 0.132(6) 0.000
C300 0.20(4) 0.17(3) 0.11(2) -0.04(2) 0.06(2) 0.03(3)
Cl31 0.219(11) 0.176(9) 0.198(10) 0.035(8) 0.137(9) 0.055(8)
Cl32 0.44(2) 0.289(16) 0.104(6) -0.044(9) 0.127(11) -0.240(18)
C400 0.156(16) 0.062(8) 0.101(11) 0.000 0.050(11) 0.000
Cl41 0.127(2) 0.0905(18) 0.0863(17) 0.0004(14) 0.0446(17) -0.0250(16)
O501 0.140(7) 0.086(5) 0.082(5) -0.003(4) 0.021(5) 0.017(5)
C502 0.127(11) 0.105(9) 0.114(10) -0.002(8) -0.003(8) 0.022(8)
C503 0.115(13) 0.21(2) 0.27(2) 0.131(19) 0.063(15) -0.008(14)
C504 0.37(4) 0.078(10) 0.56(5) -0.003(19) 0.40(4) 0.018(16)
C505 0.225(17) 0.063(7) 0.064(6) -0.010(5) 0.004(8) 0.028(8)

loop_
_atom_type_symbol
_atom_type_description
_atom_type_scat_dispersion_real
_atom_type_scat_dispersion_imag
_atom_type_scat_source
C C 0.0033 0.0016 'International Tables Vol C Tables 4.2.6.8 and 6.1.1.4'
H H 0.0000 0.0000 'International Tables Vol C Tables 4.2.6.8 and 6.1.1.4'
N N 0.0061 0.0033 'International Tables Vol C Tables 4.2.6.8 and 6.1.1.4'
O O 0.0106 0.0060 'International Tables Vol C Tables 4.2.6.8 and 6.1.1.4'
F F 0.0171 0.0103 'International Tables Vol C Tables 4.2.6.8 and 6.1.1.4'
P P 0.1023 0.0942 'International Tables Vol C Tables 4.2.6.8 and 6.1.1.4'
Ag Ag -0.8971 1.1015 'International Tables Vol C Tables 4.2.6.8 and 6.1.1.4'
Cl Cl 0.1484 0.1585 'International Tables Vol C Tables 4.2.6.8 and 6.1.1.4'

loop_
_geom_angle_atom_site_label_1
_geom_angle_atom_site_label_2
_geom_angle_atom_site_label_3
_geom_angle
_geom_angle_site_symmetry_1
_geom_angle_site_symmetry_3
_geom_angle_publ_flag
N11 Ag1 N31 170.3(2) . . ?
N21 Ag2 N41 173.0(2) . . ?
C16 N11 C12 116.4(5) . . ?
C16 N11 Ag1 118.6(4) . . ?
C12 N11 Ag1 124.6(5) . . ?
N11 C12 C13 123.1(6) . . ?
C12 C13 C14 119.5(6) . . ?
C15 C14 C13 117.6(6) . . ?
C15 C14 N17 121.2(6) . . ?
C13 C14 N17 121.2(6) . . ?
C16 C15 C14 119.2(6) . . ?
N11 C16 C15 124.2(6) . . ?
C14 N17 C19 124.1(6) . . ?
C14 N17 C18 119.0(6) . . ?
C19 N17 C18 116.8(6) . . ?
O20 C19 N17 120.8(7) . . ?
O20 C19 C51 121.4(7) . . ?
N17 C19 C51 117.6(6) . . ?
C26 N21 C22 116.8(6) . . ?
C26 N21 Ag2 121.5(5) . . ?
C22 N21 Ag2 121.5(5) . . ?
N21 C22 C23 123.3(7) . . ?
C22 C23 C24 119.1(6) . . ?
C25 C24 N27 121.4(6) . . ?
C25 C24 C23 117.0(6) . . ?
N27 C24 C23 121.7(6) . . ?
C26 C25 C24 120.0(7) . . ?
N21 C26 C25 123.7(7) . . ?
C29 N27 C24 124.8(6) . . ?
C29 N27 C28 116.9(5) . . ?
C24 N27 C28 118.3(6) . . ?
O30 C29 N27 120.4(6) . . ?
O30 C29 C53 120.5(7) . . ?
N27 C29 C53 119.0(5) . . ?
C32 N31 C36 117.2(5) . . ?
C32 N31 Ag1 124.8(4) . . ?
C36 N31 Ag1 118.0(4) . . ?
N31 C32 C33 123.5(6) . . ?
C32 C33 C34 118.9(6) . . ?
C33 C34 C35 117.6(5) . . ?
C33 C34 N37 121.6(5) . . ?
C35 C34 N37 120.9(5) . . ?
C36 C35 C34 119.5(5) . . ?
N31 C36 C35 123.4(6) . . ?
C39 N37 C34 123.4(5) . . ?
C39 N37 C38 117.8(5) . . ?
C34 N37 C38 118.7(5) . . ?
O40 C39 N37 121.8(6) . . ?
O40 C39 C61 119.8(5) . . ?
N37 C39 C61 118.2(5) . . ?
C42 N41 C46 117.8(5) . . ?
C42 N41 Ag2 122.8(4) . . ?
C46 N41 Ag2 119.3(4) . . ?
N41 C42 C43 123.0(6) . . ?
C42 C43 C44 119.5(6) . . ?
C43 C44 C45 117.5(5) . . ?
C43 C44 N47 122.3(5) . . ?
C45 C44 N47 120.1(5) . . ?
C46 C45 C44 119.5(6) . . ?
N41 C46 C45 122.7(6) . . ?
C49 N47 C44 125.3(5) . . ?
C49 N47 C48 116.1(5) . . ?
C44 N47 C48 118.6(5) . . ?
O50 C49 N47 120.4(5) . . ?
O50 C49 C63 120.3(5) . . ?
N47 C49 C63 119.1(5) . . ?
C52 C51 C56 118.6(7) . . ?
C52 C51 C19 119.6(6) . . ?
C56 C51 C19 121.5(6) . . ?
C51 C52 C53 121.5(6) . . ?
C52 C53 C54 119.2(6) . . ?
C52 C53 C29 117.6(5) . . ?
C54 C53 C29 123.0(7) . . ?
C55 C54 C53 120.1(7) . . ?
C54 C55 C56 120.6(6) . . ?
C55 C56 C51 119.7(6) . . ?
C66 C61 C62 120.3(5) . . ?
C66 C61 C39 121.7(5) . . ?
C62 C61 C39 117.9(5) . . ?
C63 C62 C61 119.9(5) . . ?
C62 C63 C64 120.1(5) . . ?
C62 C63 C49 117.8(5) . . ?
C64 C63 C49 121.9(5) . . ?
C63 C64 C65 119.9(6) . . ?
C64 C65 C66 120.3(6) . . ?
C61 C66 C65 119.5(5) . . ?
F72 P70 F72 89.6(3) 2_556 . ?
F72 P70 F71 179.15(19) 2_556 . ?
F72 P70 F71 90.09(19) . . ?
F72 P70 F71 90.09(19) 2_556 2_556 ?
F72 P70 F71 179.15(19) . 2_556 ?
F71 P70 F71 90.2(3) . 2_556 ?
F72 P70 F73 89.87(17) 2_556 2_556 ?
F72 P70 F73 90.03(17) . 2_556 ?
F71 P70 F73 89.34(18) . 2_556 ?
F71 P70 F73 90.75(18) 2_556 2_556 ?
F72 P70 F73 90.03(17) 2_556 . ?
F72 P70 F73 89.87(17) . . ?
F71 P70 F73 90.75(18) . . ?
F71 P70 F73 89.34(18) 2_556 . ?
F73 P70 F73 179.9(3) 2_556 . ?
F81 P80 F84 99.6(6) . . ?
F81 P80 F86 91.7(5) . . ?
F84 P80 F86 93.7(4) . . ?
F81 P80 F83 172.1(5) . . ?
F84 P80 F83 85.1(6) . . ?
F86 P80 F83 94.3(3) . . ?
F81 P80 F82 89.9(6) . . ?
F84 P80 F82 169.1(6) . . ?
F86 P80 F82 91.3(4) . . ?
F83 P80 F82 84.8(5) . . ?
F81 P80 F85 83.7(5) . . ?
F84 P80 F85 87.5(4) . . ?
F86 P80 F85 175.4(4) . . ?
F83 P80 F85 90.2(4) . . ?
F82 P80 F85 88.3(4) . . ?
F93 P90 F92 91.9(9) . . ?
F93 P90 F95 105.9(13) . . ?
F92 P90 F95 86.4(15) . . ?
F93 P90 F94 176.6(10) . . ?
F92 P90 F94 89.8(9) . . ?
F95 P90 F94 77.2(12) . . ?
F93 P90 F91 87.1(11) . . ?
F92 P90 F91 95.2(13) . . ?
F95 P90 F91 166.9(14) . . ?
F94 P90 F91 89.7(10) . . ?
F93 P90 F96 91.4(12) . . ?
F92 P90 F96 160.1(17) . . ?
F95 P90 F96 73.8(11) . . ?
F94 P90 F96 88.1(11) . . ?
F91 P90 F96 104.6(17) . . ?
Cl12 C100 Cl11 115.9(11) . . ?
Cl21 C200 Cl22 122.1(16) . . ?
C200 Cl22 C200 172.8(15) . 2_655 ?
Cl31 C300 Cl32 98.1(12) . . ?
Cl41 C400 Cl41 111.1(7) 2_554 . ?
C505 O501 C502 112.5(11) . . ?
O501 C502 C503 106.8(11) . . ?
C504 C503 C502 95.8(15) . . ?
C503 C504 C505 118.1(15) . . ?
O501 C505 C504 103.8(13) . . ?

loop_
_geom_bond_atom_site_label_1
_geom_bond_atom_site_label_2
_geom_bond_distance
_geom_bond_site_symmetry_2
_geom_bond_publ_flag
Ag1 N11 2.111(5) . ?
Ag1 N31 2.128(5) . ?
Ag2 N21 2.143(5) . ?
Ag2 N41 2.148(5) . ?
N11 C16 1.347(9) . ?
N11 C12 1.348(8) . ?
C12 C13 1.371(8) . ?
C13 C14 1.400(9) . ?
C14 C15 1.380(9) . ?
C14 N17 1.403(8) . ?
C15 C16 1.366(10) . ?
N17 C19 1.403(9) . ?
N17 C18 1.468(9) . ?
C19 O20 1.206(8) . ?
C19 C51 1.484(10) . ?
N21 C26 1.337(9) . ?
N21 C22 1.347(9) . ?
C22 C23 1.374(9) . ?
C23 C24 1.401(9) . ?
C24 C25 1.388(10) . ?
C24 N27 1.400(8) . ?
C25 C26 1.361(10) . ?
N27 C29 1.379(9) . ?
N27 C28 1.473(9) . ?
C29 O30 1.223(7) . ?
C29 C53 1.491(9) . ?
N31 C32 1.334(8) . ?
N31 C36 1.340(8) . ?
C32 C33 1.381(8) . ?
C33 C34 1.390(8) . ?
C34 C35 1.393(8) . ?
C34 N37 1.407(7) . ?
C35 C36 1.365(9) . ?
N37 C39 1.368(7) . ?
N37 C38 1.475(8) . ?
C39 O40 1.221(7) . ?
C39 C61 1.510(8) . ?
N41 C42 1.333(8) . ?
N41 C46 1.344(9) . ?
C42 C43 1.376(8) . ?
C43 C44 1.381(8) . ?
C44 C45 1.396(9) . ?
C44 N47 1.408(7) . ?
C45 C46 1.367(9) . ?
N47 C49 1.371(7) . ?
N47 C48 1.477(7) . ?
C49 O50 1.225(7) . ?
C49 C63 1.495(7) . ?
C51 C52 1.371(9) . ?
C51 C56 1.413(9) . ?
C52 C53 1.390(10) . ?
C53 C54 1.393(8) . ?
C54 C55 1.370(10) . ?
C55 C56 1.391(10) . ?
C61 C66 1.386(8) . ?
C61 C62 1.390(8) . ?
C62 C63 1.385(8) . ?
C63 C64 1.386(8) . ?
C64 C65 1.388(8) . ?
C65 C66 1.392(8) . ?
P70 F72 1.596(3) 2_556 ?
P70 F72 1.596(3) . ?
P70 F71 1.598(3) . ?
P70 F71 1.598(3) 2_556 ?
P70 F73 1.607(3) 2_556 ?
P70 F73 1.607(3) . ?
P80 F81 1.531(7) . ?
P80 F84 1.538(7) . ?
P80 F86 1.546(5) . ?
P80 F83 1.551(6) . ?
P80 F82 1.587(7) . ?
P80 F85 1.603(7) . ?
P90 F93 1.515(14) . ?
P90 F92 1.554(14) . ?
P90 F95 1.609(17) . ?
P90 F94 1.610(12) . ?
P90 F91 1.622(17) . ?
P90 F96 1.64(2) . ?
C100 Cl12 1.562(17) . ?
C100 Cl11 1.760(14) . ?
C200 Cl21 1.643(16) . ?
C200 Cl22 1.729(17) . ?
Cl22 C200 1.729(17) 2_655 ?
C300 Cl31 1.690(17) . ?
C300 Cl32 1.713(19) . ?
C400 Cl41 1.775(8) 2_554 ?
C400 Cl41 1.775(8) . ?
O501 C505 1.363(12) . ?
O501 C502 1.454(15) . ?
C502 C503 1.66(2) . ?
C503 C504 1.41(3) . ?
C504 C505 1.48(3) . ?
